data_7011171
loop_
_publ_author_name
'Manos, Manolis J.'
'Keramidas, Anastasios D.'
'Woollins, J. Derek'
'Slawin, Alexandra M. Z.'
'Kabanos, Themistoklis A.'

_publ_section_title
;
 The first polyoxomolybdenum carbonate compound: Synthesis and crystal
 structure of
 (NH4)5[(Mo2VO4)3(&#x00B5;6-CO3)(&#x00B5;-CO3)3(&#x00B5;-OH)3]&#x00B7;0.5CH3OH
 1
;
_journal_issue 23
_journal_name_full 'Journal of the Chemical Society, Dalton Transactions'
_journal_page_first 3419
_journal_paper_doi 10.1039/b108430p
_journal_year 2001
_chemical_formula_analytical 'C4.50 H25 Mo6 N5 O27.50'
_chemical_formula_moiety 'Mo6 O12(OH)3(CO3)4.(NH4)5.(C H3 OH)0.5'
_chemical_formula_structural 'C4.50 H25 Mo6 N5 O27.50'
_chemical_formula_sum 'C4.5 H25 Mo6 N5 O27.5'
_chemical_formula_weight 1164.94
_chemical_name_systematic
; 
? 
;
_space_group_IT_number 148
_symmetry_cell_setting rhombohedral
_symmetry_space_group_name_Hall '-R 3'
_symmetry_space_group_name_H-M 'R -3 :H'
_atom_sites_solution_hydrogens geom
_atom_sites_solution_primary direct
_atom_sites_solution_secondary difmap
_audit_creation_method SHELXL
_cell_angle_alpha 90.00
_cell_angle_beta 90.00
_cell_angle_gamma 120.00
_cell_formula_units_Z 6
_cell_length_a 21.9946(4)
_cell_length_b 21.9946(4)
_cell_length_c 12.4171(4)
_cell_measurement_reflns_used 104
_cell_measurement_temperature 293(2)
_cell_measurement_theta_max 168
_cell_measurement_theta_min 12
_cell_volume 5202.2(2)
_computing_cell_refinement SMART/SAINT
_computing_data_collection SMART
_computing_data_reduction SAINT
_computing_molecular_graphics SHELXTL
_computing_publication_material SHELXTL
_computing_structure_refinement 'SHELXL-93 (Sheldrick, 1993)'
_computing_structure_solution 'SHELXS-86 (Sheldrick, 1990)'
_diffrn_ambient_temperature 293(2)
_diffrn_measurement_device SMART
_diffrn_measurement_method CCD
_diffrn_radiation_monochromator graphite
_diffrn_radiation_source 'fine-focus sealed tube'
_diffrn_radiation_type MoK\a
_diffrn_radiation_wavelength 0.71073
_diffrn_reflns_av_R_equivalents 0.0359
_diffrn_reflns_av_sigmaI/netI 0.0250
_diffrn_reflns_limit_h_max 24
_diffrn_reflns_limit_h_min -24
_diffrn_reflns_limit_k_max 14
_diffrn_reflns_limit_k_min -24
_diffrn_reflns_limit_l_max 13
_diffrn_reflns_limit_l_min -13
_diffrn_reflns_number 7650
_diffrn_reflns_theta_max 23.23
_diffrn_reflns_theta_min 1.85
_exptl_absorpt_coefficient_mu 2.198
_exptl_absorpt_correction_T_max 1.000000
_exptl_absorpt_correction_T_min 0.711663
_exptl_absorpt_correction_type sadabs
_exptl_crystal_colour red
_exptl_crystal_density_diffrn 2.231
_exptl_crystal_description prism
_exptl_crystal_F_000 3354
_exptl_crystal_size_max .1
_exptl_crystal_size_mid .1
_exptl_crystal_size_min .1
_refine_diff_density_max 1.596
_refine_diff_density_min -0.537
_refine_diff_density_rms 0.175
_refine_ls_extinction_coef 0.00016(3)
_refine_ls_extinction_expression Fc^*^=kFc[1+0.001xFc^2^\l^3^/sin(2\q)]^-1/4^
_refine_ls_extinction_method SHELXL
_refine_ls_goodness_of_fit_all 1.059
_refine_ls_goodness_of_fit_obs 1.080
_refine_ls_hydrogen_treatment riding
_refine_ls_matrix_type full
_refine_ls_number_parameters 142
_refine_ls_number_reflns 1604
_refine_ls_number_restraints 1
_refine_ls_restrained_S_all 1.552
_refine_ls_restrained_S_obs 1.079
_refine_ls_R_factor_all 0.0560
_refine_ls_R_factor_obs 0.0445
_refine_ls_shift/esd_max -0.279
_refine_ls_shift/esd_mean 0.042
_refine_ls_structure_factor_coef Fsqd
_refine_ls_weighting_details 'w=1/[\s^2^(Fo^2^)+(0.0858P)^2^+65.1722P] where P=(Fo^2^+2Fc^2^)/3'
_refine_ls_weighting_scheme calc
_refine_ls_wR_factor_all 0.1831
_refine_ls_wR_factor_obs 0.1238
_reflns_number_observed 1501
_reflns_number_total 1654
_reflns_observed_criterion >2sigma(I)
_cod_data_source_file b108430p.txt
_cod_data_source_block amtk13
_cod_depositor_comments
;
The following automatic conversions were performed:
'_symmetry_cell_setting' value 'Rhombohedral' changed to 'rhombohedral'
according to '/home/saulius/struct/CIF-dictionaries/cif_core.dic'
dictionary named 'cif_core.dic' version 2.4.1 from 2010-06-29.

Automatic conversion script
Id: cif_fix_enum 1527 2010-12-29 10:47:43Z saulius 

The following automatic conversions were performed:

'_refine_ls_weighting_scheme' value 'calc
w=1/[\s^2^(Fo^2^)+(0.0858P)^2^+65.1722P] where P=(Fo^2^+2Fc^2^)/3'
was changed to 'calc'. New tag '_refine_ls_weighting_details' was
created. The value of the new tag was set to
'w=1/[\s^2^(Fo^2^)+(0.0858P)^2^+65.1722P] where P=(Fo^2^+2Fc^2^)/3'.

Automatic conversion script
Id: cif_fix_values 3143 2015-03-26 13:38:13Z robertas 
;
_cod_original_cell_volume 5202.1(2)
_cod_original_sg_symbol_H-M R-3
_cod_original_formula_sum 'C4.50 H25 Mo6 N5 O27.50'
_cod_database_code 7011171

loop_
_symmetry_equiv_pos_as_xyz
'x, y, z'
'-y, x-y, z'
'-x+y, -x, z'
'x+2/3, y+1/3, z+1/3'
'-y+2/3, x-y+1/3, z+1/3'
'-x+y+2/3, -x+1/3, z+1/3'
'x+1/3, y+2/3, z+2/3'
'-y+1/3, x-y+2/3, z+2/3'
'-x+y+1/3, -x+2/3, z+2/3'
'-x, -y, -z'
'y, -x+y, -z'
'x-y, x, -z'
'-x+2/3, -y+1/3, -z+1/3'
'y+2/3, -x+y+1/3, -z+1/3'
'x-y+2/3, x+1/3, -z+1/3'
'-x+1/3, -y+2/3, -z+2/3'
'y+1/3, -x+y+2/3, -z+2/3'
'x-y+1/3, x+2/3, -z+2/3'

loop_
_atom_site_aniso_label
_atom_site_aniso_U_11
_atom_site_aniso_U_22
_atom_site_aniso_U_33
_atom_site_aniso_U_23
_atom_site_aniso_U_13
_atom_site_aniso_U_12
Mo1 0.0234(2) 0.0268(2) 0.0492(3) 0.0009(2) 0.0063(2) 0.01473(12)
Mo2 0.0197(2) 0.0225(2) 0.0479(3) 0.0036(2) 0.0056(2) 0.00777(13)
O1 0.0268(13) 0.0262(13) 0.047(2) -0.0021(12) 0.0027(13) 0.0144(10)
C1 0.024(2) 0.024(2) 0.042(4) 0.000 0.000 0.0120(12)
O2 0.046(2) 0.043(2) 0.070(2) -0.009(2) 0.015(2) 0.0274(13)
C2 0.042(2) 0.036(2) 0.062(3) -0.009(2) 0.001(2) 0.024(2)
O3 0.054(2) 0.062(2) 0.130(4) -0.042(2) 0.006(2) 0.036(2)
O9 0.043(2) 0.040(2) 0.071(2) -0.019(2) 0.002(2) 0.0261(13)
O4 0.0249(13) 0.0219(13) 0.047(2) 0.0019(12) 0.0026(13) 0.0128(10)
O5 0.0328(14) 0.038(2) 0.057(2) 0.0062(15) 0.016(2) 0.0171(12)
O6 0.0237(12) 0.0256(13) 0.062(2) 0.0014(14) 0.0009(14) 0.0137(10)
O7 0.0293(14) 0.048(2) 0.091(3) 0.005(2) 0.000(2) 0.0256(12)
O8 0.0237(15) 0.037(2) 0.087(3) 0.001(2) -0.001(2) 0.0083(13)

loop_
_atom_site_label
_atom_site_type_symbol
_atom_site_fract_x
_atom_site_fract_y
_atom_site_fract_z
_atom_site_U_iso_or_equiv
_atom_site_thermal_displace_type
_atom_site_occupancy
_atom_site_calc_flag
_atom_site_refinement_flags
_atom_site_disorder_group
Mo1 Mo 0.46453(2) 0.65038(2) 0.47488(4) 0.03215(12) Uani 1 d . .
Mo2 Mo 0.49033(2) 0.77883(2) 0.47495(3) 0.03127(12) Uani 1 d . .
O1 O 0.35520(15) 0.6224(2) 0.3996(3) 0.0327(8) Uani 1 d . .
C1 C 0.3333 0.6667 0.3989(7) 0.030(2) Uani 1 d S .
O2 O 0.4538(2) 0.5806(2) 0.3548(3) 0.0509(10) Uani 1 d . .
C2 C 0.4080(3) 0.5159(3) 0.3318(5) 0.0448(14) Uani 1 d . .
O3 O 0.4267(2) 0.4803(2) 0.2833(5) 0.079(2) Uani 1 d . .
O9 O 0.3419(2) 0.4912(2) 0.3533(3) 0.0491(10) Uani 1 d . .
O4 O 0.43735(14) 0.70105(14) 0.5729(3) 0.0309(8) Uani 1 d . .
O5 O 0.4992(2) 0.7216(2) 0.3618(3) 0.0428(9) Uani 1 d . .
O6 O 0.38662(15) 0.5603(2) 0.5515(3) 0.0366(9) Uani 1 d D .
H6O H 0.3859(11) 0.5778(8) 0.6238(7) 0.041(15) Uiso 1 d D .
O7 O 0.5361(2) 0.6561(2) 0.5330(4) 0.0530(11) Uani 1 d . .
O8 O 0.5692(2) 0.8227(2) 0.5327(4) 0.0523(11) Uani 1 d . .
N1 N 0.3333 0.6667 0.6667 0.049(3) Uiso 1 d S .
N2 N 0.5506(4) 0.5214(4) 0.4068(6) 0.053(2) Uiso 0.67 d P .
N3 N 0.6312(5) 0.7655(5) 0.2818(8) 0.053(2) Uiso 0.50 d P .
N4 N 0.3696(11) 0.6062(11) 0.1618(18) 0.028(5) Uiso 0.17 d P .
N5 N 0.3353(12) 0.3304(12) 0.3179(18) 0.035(5) Uiso 0.17 d P .
O20 O 0.2701(14) 0.3929(16) 0.1706(23) 0.069(8) Uiso 0.17 d P .
C20 C 0.2256(14) 0.3686(14) 0.2418(23) 0.035(6) Uiso 0.17 d P .

loop_
_atom_type_symbol
_atom_type_description
_atom_type_scat_dispersion_real
_atom_type_scat_dispersion_imag
_atom_type_scat_source
C C 0.0033 0.0016 'International Tables Vol C Tables 4.2.6.8 and 6.1.1.4'
H H 0.0000 0.0000 'International Tables Vol C Tables 4.2.6.8 and 6.1.1.4'
N N 0.0061 0.0033 'International Tables Vol C Tables 4.2.6.8 and 6.1.1.4'
O O 0.0106 0.0060 'International Tables Vol C Tables 4.2.6.8 and 6.1.1.4'
Mo Mo -1.6832 0.6857 'International Tables Vol C Tables 4.2.6.8 and 6.1.1.4'

loop_
_geom_angle_atom_site_label_1
_geom_angle_atom_site_label_2
_geom_angle_atom_site_label_3
_geom_angle
_geom_angle_site_symmetry_1
_geom_angle_site_symmetry_3
_geom_angle_publ_flag
O7 Mo1 O4 103.6(2) . . ?
O7 Mo1 O5 105.9(2) . . ?
O4 Mo1 O5 95.73(15) . . ?
O7 Mo1 O2 96.9(2) . . ?
O4 Mo1 O2 158.06(13) . . ?
O5 Mo1 O2 86.0(2) . . ?
O7 Mo1 O6 99.7(2) . . ?
O4 Mo1 O6 85.22(12) . . ?
O5 Mo1 O6 153.34(14) . . ?
O2 Mo1 O6 83.64(13) . . ?
O7 Mo1 O1 170.53(15) . . ?
O4 Mo1 O1 80.31(12) . . ?
O5 Mo1 O1 82.09(13) . . ?
O2 Mo1 O1 78.27(14) . . ?
O6 Mo1 O1 71.78(12) . . ?
O7 Mo1 Mo2 103.45(13) . . ?
O4 Mo1 Mo2 48.23(9) . . ?
O5 Mo1 Mo2 48.72(11) . . ?
O2 Mo1 Mo2 133.78(12) . . ?
O6 Mo1 Mo2 131.50(10) . . ?
O1 Mo1 Mo2 85.62(8) . . ?
O8 Mo2 O4 103.4(2) . . ?
O8 Mo2 O5 105.7(2) . . ?
O4 Mo2 O5 95.26(14) . . ?
O8 Mo2 O9 97.0(2) . 2_665 ?
O4 Mo2 O9 158.44(14) . 2_665 ?
O5 Mo2 O9 85.6(2) . 2_665 ?
O8 Mo2 O6 100.1(2) . 2_665 ?
O4 Mo2 O6 85.45(14) . 2_665 ?
O5 Mo2 O6 153.24(14) . 2_665 ?
O9 Mo2 O6 84.32(13) 2_665 2_665 ?
O8 Mo2 O1 170.9(2) . 2_665 ?
O4 Mo2 O1 80.29(12) . 2_665 ?
O5 Mo2 O1 81.97(13) . 2_665 ?
O9 Mo2 O1 78.49(13) 2_665 2_665 ?
O6 Mo2 O1 71.75(12) 2_665 2_665 ?
O8 Mo2 Mo1 103.19(15) . . ?
O4 Mo2 Mo1 48.03(10) . . ?
O5 Mo2 Mo1 48.44(11) . . ?
O9 Mo2 Mo1 133.14(12) 2_665 . ?
O6 Mo2 Mo1 131.50(10) 2_665 . ?
O1 Mo2 Mo1 85.50(8) 2_665 . ?
C1 O1 Mo2 121.9(2) . 3_565 ?
C1 O1 Mo1 121.6(2) . . ?
Mo2 O1 Mo1 97.74(13) 3_565 . ?
O1 C1 O1 120.010(8) 3_565 2_665 ?
O1 C1 O1 119.990(7) 3_565 . ?
O1 C1 O1 119.987(9) 2_665 . ?
C2 O2 Mo1 135.3(3) . . ?
O3 C2 O9 120.2(4) . . ?
O3 C2 O2 119.4(5) . . ?
O9 C2 O2 120.2(5) . . ?
C2 O9 Mo2 133.8(3) . 3_565 ?
Mo1 O4 Mo2 83.75(13) . . ?
Mo1 O5 Mo2 82.84(15) . . ?
Mo1 O6 Mo2 115.8(2) . 3_565 ?
N4 N4 N4 119.6(3) 15 14_455 ?

loop_
_geom_bond_atom_site_label_1
_geom_bond_atom_site_label_2
_geom_bond_distance
_geom_bond_site_symmetry_2
_geom_bond_publ_flag
Mo1 O7 1.679(4) . ?
Mo1 O4 1.936(3) . ?
Mo1 O5 1.952(4) . ?
Mo1 O2 2.067(4) . ?
Mo1 O6 2.091(3) . ?
Mo1 O1 2.357(3) . ?
Mo1 Mo2 2.5884(6) . ?
Mo2 O8 1.668(4) . ?
Mo2 O4 1.942(3) . ?
Mo2 O5 1.961(4) . ?
Mo2 O9 2.073(4) 2_665 ?
Mo2 O6 2.097(3) 2_665 ?
Mo2 O1 2.353(3) 2_665 ?
O1 C1 1.284(4) . ?
O1 Mo2 2.353(3) 3_565 ?
C1 O1 1.284(4) 3_565 ?
C1 O1 1.284(4) 2_665 ?
O2 C2 1.299(6) . ?
C2 O3 1.212(8) . ?
C2 O9 1.302(6) . ?
O9 Mo2 2.073(4) 3_565 ?
O6 Mo2 2.097(3) 3_565 ?
N4 N4 1.87(3) 15 ?
N4 N4 1.87(3) 14_455 ?
O20 C20 1.23(4) . ?

loop_
_geom_torsion_atom_site_label_1
_geom_torsion_atom_site_label_2
_geom_torsion_atom_site_label_3
_geom_torsion_atom_site_label_4
_geom_torsion
_geom_torsion_site_symmetry_1
_geom_torsion_site_symmetry_2
_geom_torsion_site_symmetry_3
_geom_torsion_site_symmetry_4
_geom_torsion_publ_flag
O7 Mo1 Mo2 O8 0.0(2) . . . . ?
O4 Mo1 Mo2 O8 96.3(2) . . . . ?
O5 Mo1 Mo2 O8 -99.4(2) . . . . ?
O2 Mo1 Mo2 O8 -113.6(2) . . . . ?
O6 Mo1 Mo2 O8 116.4(2) . . . . ?
O1 Mo1 Mo2 O8 177.3(2) . . . . ?
O7 Mo1 Mo2 O4 -96.3(2) . . . . ?
O4 Mo1 Mo2 O4 0.000(1) . . . . ?
O5 Mo1 Mo2 O4 164.2(2) . . . . ?
O2 Mo1 Mo2 O4 150.1(2) . . . . ?
O6 Mo1 Mo2 O4 20.0(2) . . . . ?
O1 Mo1 Mo2 O4 80.91(15) . . . . ?
O7 Mo1 Mo2 O5 99.5(2) . . . . ?
O4 Mo1 Mo2 O5 -164.2(2) . . . . ?
O5 Mo1 Mo2 O5 0.000(1) . . . . ?
O2 Mo1 Mo2 O5 -14.2(2) . . . . ?
O6 Mo1 Mo2 O5 -144.2(2) . . . . ?
O1 Mo1 Mo2 O5 -83.3(2) . . . . ?
O7 Mo1 Mo2 O9 113.1(2) . . . 2_665 ?
O4 Mo1 Mo2 O9 -150.6(2) . . . 2_665 ?
O5 Mo1 Mo2 O9 13.6(2) . . . 2_665 ?
O2 Mo1 Mo2 O9 -0.6(2) . . . 2_665 ?
O6 Mo1 Mo2 O9 -130.6(2) . . . 2_665 ?
O1 Mo1 Mo2 O9 -69.7(2) . . . 2_665 ?
O7 Mo1 Mo2 O6 -116.6(2) . . . 2_665 ?
O4 Mo1 Mo2 O6 -20.2(2) . . . 2_665 ?
O5 Mo1 Mo2 O6 144.0(2) . . . 2_665 ?
O2 Mo1 Mo2 O6 129.8(2) . . . 2_665 ?
O6 Mo1 Mo2 O6 -0.22(11) . . . 2_665 ?
O1 Mo1 Mo2 O6 60.67(14) . . . 2_665 ?
O7 Mo1 Mo2 O1 -177.3(2) . . . 2_665 ?
O4 Mo1 Mo2 O1 -80.97(15) . . . 2_665 ?
O5 Mo1 Mo2 O1 83.3(2) . . . 2_665 ?
O2 Mo1 Mo2 O1 69.1(2) . . . 2_665 ?
O6 Mo1 Mo2 O1 -60.95(14) . . . 2_665 ?
O1 Mo1 Mo2 O1 -0.06(5) . . . 2_665 ?
O7 Mo1 O1 C1 150.4(11) . . . . ?
O4 Mo1 O1 C1 35.3(5) . . . . ?
O5 Mo1 O1 C1 -61.9(5) . . . . ?
O2 Mo1 O1 C1 -149.5(5) . . . . ?
O6 Mo1 O1 C1 123.4(5) . . . . ?
Mo2 Mo1 O1 C1 -13.0(4) . . . . ?
O7 Mo1 O1 Mo2 15.1(11) . . . 3_565 ?
O4 Mo1 O1 Mo2 -100.00(13) . . . 3_565 ?
O5 Mo1 O1 Mo2 162.8(2) . . . 3_565 ?
O2 Mo1 O1 Mo2 75.22(14) . . . 3_565 ?
O6 Mo1 O1 Mo2 -11.88(12) . . . 3_565 ?
Mo2 Mo1 O1 Mo2 -148.34(10) . . . 3_565 ?
Mo2 O1 C1 O1 -27.1(10) 3_565 . . 3_565 ?
Mo1 O1 C1 O1 -151.8(5) . . . 3_565 ?
Mo2 O1 C1 O1 151.7(5) 3_565 . . 2_665 ?
Mo1 O1 C1 O1 26.9(10) . . . 2_665 ?
O7 Mo1 O2 C2 113.2(6) . . . . ?
O4 Mo1 O2 C2 -45.8(8) . . . . ?
O5 Mo1 O2 C2 -141.3(6) . . . . ?
O6 Mo1 O2 C2 14.1(6) . . . . ?
O1 Mo1 O2 C2 -58.5(5) . . . . ?
Mo2 Mo1 O2 C2 -130.7(5) . . . . ?
Mo1 O2 C2 O3 -151.8(5) . . . . ?
Mo1 O2 C2 O9 33.3(9) . . . . ?
O3 C2 O9 Mo2 151.6(5) . . . 3_565 ?
O2 C2 O9 Mo2 -33.6(9) . . . 3_565 ?
O7 Mo1 O4 Mo2 96.0(2) . . . . ?
O5 Mo1 O4 Mo2 -11.85(14) . . . . ?
O2 Mo1 O4 Mo2 -105.4(4) . . . . ?
O6 Mo1 O4 Mo2 -165.09(13) . . . . ?
O1 Mo1 O4 Mo2 -92.79(12) . . . . ?
Mo2 Mo1 O4 Mo2 0.0 . . . . ?
O8 Mo2 O4 Mo1 -95.8(2) . . . . ?
O5 Mo2 O4 Mo1 11.79(14) . . . . ?
O9 Mo2 O4 Mo1 103.1(4) 2_665 . . . ?
O6 Mo2 O4 Mo1 164.93(12) 2_665 . . . ?
O1 Mo2 O4 Mo1 92.69(12) 2_665 . . . ?
Mo1 Mo2 O4 Mo1 0.0 . . . . ?
O7 Mo1 O5 Mo2 -94.1(2) . . . . ?
O4 Mo1 O5 Mo2 11.76(13) . . . . ?
O2 Mo1 O5 Mo2 169.80(14) . . . . ?
O6 Mo1 O5 Mo2 102.5(3) . . . . ?
O1 Mo1 O5 Mo2 91.11(13) . . . . ?
Mo2 Mo1 O5 Mo2 0.000(1) . . . . ?
O8 Mo2 O5 Mo1 93.9(2) . . . . ?
O4 Mo2 O5 Mo1 -11.71(14) . . . . ?
O9 Mo2 O5 Mo1 -170.08(14) 2_665 . . . ?
O6 Mo2 O5 Mo1 -102.0(3) 2_665 . . . ?
O1 Mo2 O5 Mo1 -91.10(12) 2_665 . . . ?
Mo1 Mo2 O5 Mo1 0.0 . . . . ?
O7 Mo1 O6 Mo2 -160.9(2) . . . 3_565 ?
O4 Mo1 O6 Mo2 96.1(2) . . . 3_565 ?
O5 Mo1 O6 Mo2 2.8(4) . . . 3_565 ?
O2 Mo1 O6 Mo2 -65.0(2) . . . 3_565 ?
O1 Mo1 O6 Mo2 14.7(2) . . . 3_565 ?
Mo2 Mo1 O6 Mo2 81.2(2) . . . 3_565 ?
